data_7011999
loop_
_publ_author_name
'Vujovic, Dejana'
'Raubenheimer, Helgard G.'
'Nassimbeni, Luigi R.'

_publ_section_title
;
 New self-assembled one-dimensional nickel coordination polymers and
 hydrogen-bonded networks
;
_journal_issue 4
_journal_name_full 'Dalton Transactions'
_journal_page_first 631
_journal_paper_doi 10.1039/b206638f
_journal_year 2003
_chemical_formula_moiety Ni(NCS)2(C7H6N2)2.(C6H6)
_chemical_formula_sum 'C11 H9 N3 Ni0.5 S'
_chemical_formula_weight 244.63
_chemical_melting_point 'DSC onset temperature = 227.3oC'
_chemical_name_common none
_chemical_name_systematic
; 
catena-(bis(?2-3-aminobenzonitrile-N,N)-bis(thiocyanato-N) nickel(II) benzene 
clathrate 
;
_space_group_IT_number 14
_symmetry_cell_setting monoclinic
_symmetry_space_group_name_Hall '-P 2ybc'
_symmetry_space_group_name_H-M 'P 1 21/c 1'
_atom_sites_solution_hydrogens geom
_atom_sites_solution_primary direct
_atom_sites_solution_secondary difmap
_audit_creation_method SHELXL-97
_cell_angle_alpha 90.00
_cell_angle_beta 99.754(2)
_cell_angle_gamma 90.00
_cell_formula_units_Z 4
_cell_length_a 8.6743(5)
_cell_length_b 7.2741(5)
_cell_length_c 17.4386(12)
_cell_measurement_reflns_used 2352
_cell_measurement_temperature 293(2)
_cell_measurement_theta_max 27.10
_cell_measurement_theta_min 3.06
_cell_volume 1084.43(12)
_computing_cell_refinement 'Collect (Nonius, 2000)'
_computing_data_collection 'Collect (Nonius, 2000)'
_computing_data_reduction 'Collect (Nonius, 2000)'
_computing_molecular_graphics 'XSEED, a graphical interface to SHELX (1999)'
_computing_publication_material 'SHELXL-97 (Sheldrick, 1997)'
_computing_structure_refinement 'SHELXL-97 (Sheldrick, 1997)'
_computing_structure_solution 'SHELXS-97 (Sheldrick, 1990)'
_diffrn_ambient_temperature 173(2)
_diffrn_measured_fraction_theta_full 0.984
_diffrn_measured_fraction_theta_max 0.984
_diffrn_measurement_device_type 'Nonius Kappa CCD'
_diffrn_measurement_method 'Combination of phi and omega'
_diffrn_radiation_monochromator graphite
_diffrn_radiation_source 'fine-focus sealed tube'
_diffrn_radiation_type MoK\a
_diffrn_radiation_wavelength 0.71070
_diffrn_reflns_av_R_equivalents 0.0344
_diffrn_reflns_av_sigmaI/netI 0.0595
_diffrn_reflns_limit_h_max 11
_diffrn_reflns_limit_h_min -11
_diffrn_reflns_limit_k_max 8
_diffrn_reflns_limit_k_min -9
_diffrn_reflns_limit_l_max 22
_diffrn_reflns_limit_l_min -22
_diffrn_reflns_number 4183
_diffrn_reflns_theta_full 27.10
_diffrn_reflns_theta_max 27.10
_diffrn_reflns_theta_min 3.06
_exptl_absorpt_coefficient_mu 1.109
_exptl_absorpt_correction_T_max 0.9466
_exptl_absorpt_correction_T_min 0.9067
_exptl_absorpt_correction_type none
_exptl_crystal_colour 'dark blue'
_exptl_crystal_density_diffrn 1.498
_exptl_crystal_density_meas ?
_exptl_crystal_density_method .
_exptl_crystal_description 'rectangular plates'
_exptl_crystal_F_000 504
_exptl_crystal_size_max 0.09
_exptl_crystal_size_mid 0.07
_exptl_crystal_size_min 0.05
_refine_diff_density_max 0.383
_refine_diff_density_min -0.440
_refine_diff_density_rms 0.070
_refine_ls_extinction_coef none
_refine_ls_extinction_method none
_refine_ls_goodness_of_fit_ref 1.035
_refine_ls_hydrogen_treatment mixed
_refine_ls_matrix_type full
_refine_ls_number_parameters 144
_refine_ls_number_reflns 2352
_refine_ls_number_restraints 0
_refine_ls_restrained_S_all 1.035
_refine_ls_R_factor_all 0.0767
_refine_ls_R_factor_gt 0.0407
_refine_ls_shift/su_max 0.028
_refine_ls_shift/su_mean 0.005
_refine_ls_structure_factor_coef Fsqd
_refine_ls_weighting_details 'calc w=1/[\s^2^(Fo^2^)+(0.0346P)^2^+0.8760P] where P=(Fo^2^+2Fc^2^)/3'
_refine_ls_weighting_scheme calc
_refine_ls_wR_factor_gt 0.0876
_refine_ls_wR_factor_ref 0.0987
_reflns_number_gt 1624
_reflns_number_total 2352
_reflns_threshold_expression >2sigma(I)
_cod_data_source_file b206638f.txt
_cod_data_source_block COMPOUND_5
_cod_original_sg_symbol_H-M P21/c
_cod_original_formula_sum 'C11 H9 N3 Ni0.50 S'
_cod_database_code 7011999

loop_
_symmetry_equiv_pos_as_xyz
'x, y, z'
'-x, y+1/2, -z+1/2'
'-x, -y, -z'
'x, -y-1/2, z-1/2'

loop_
_atom_site_label
_atom_site_type_symbol
_atom_site_fract_x
_atom_site_fract_y
_atom_site_fract_z
_atom_site_U_iso_or_equiv
_atom_site_adp_type
_atom_site_occupancy
_atom_site_symmetry_multiplicity
_atom_site_calc_flag
_atom_site_refinement_flags
_atom_site_disorder_assembly
_atom_site_disorder_group
Ni1 Ni 0.0000 0.0000 0.0000 0.02442(16) Uani 1 2 d S . .
S1 S 0.02105(10) 0.48607(13) 0.18387(5) 0.0415(2) Uani 1 1 d . . .
N9A N 0.8215(3) -0.0485(3) 0.06488(14) 0.0275(6) Uani 1 1 d . . .
N1 N 0.0490(3) 0.2301(3) 0.06696(15) 0.0310(6) Uani 1 1 d . . .
N7A N 0.1602(3) -0.1691(3) 0.07770(15) 0.0272(5) Uani 1 1 d . . .
C3A C 0.5761(3) -0.0295(3) 0.12997(15) 0.0218(6) Uani 1 1 d . . .
C2A C 0.4386(3) -0.1060(3) 0.08949(15) 0.0204(6) Uani 1 1 d . . .
H2A H 0.4391 -0.1652 0.0423 0.024 Uiso 1 1 calc R . .
C1A C 0.3017(3) -0.0936(4) 0.11978(16) 0.0218(6) Uani 1 1 d . . .
C2G C 0.6593(3) 0.5356(4) 0.01163(18) 0.0287(7) Uani 1 1 d . . .
H2G H 0.7661 0.5596 0.0193 0.034 Uiso 1 1 calc R . .
C1 C 0.0380(3) 0.3360(4) 0.11577(17) 0.0276(6) Uani 1 1 d . . .
C3G C 0.5937(4) 0.4516(4) 0.06926(18) 0.0301(7) Uani 1 1 d . . .
H3G H 0.6566 0.4189 0.1159 0.036 Uiso 1 1 calc R . .
C8A C 0.7158(3) -0.0411(3) 0.09562(17) 0.0239(6) Uani 1 1 d . . .
C6A C 0.3027(3) -0.0031(4) 0.19035(16) 0.0291(6) Uani 1 1 d . . .
H6A H 0.2109 0.0064 0.2110 0.035 Uiso 1 1 calc R . .
C4A C 0.5781(3) 0.0602(4) 0.20062(17) 0.0285(7) Uani 1 1 d . . .
H4A H 0.6701 0.1104 0.2275 0.034 Uiso 1 1 calc R . .
C1G C 0.5651(4) 0.5843(4) -0.05808(18) 0.0295(6) Uani 1 1 d . . .
H1G H 0.6089 0.6410 -0.0971 0.035 Uiso 1 1 calc R . .
C5A C 0.4400(4) 0.0728(4) 0.22982(17) 0.0330(7) Uani 1 1 d . . .
H5A H 0.4392 0.1333 0.2767 0.040 Uiso 1 1 calc R . .
H7A H 0.1849 -0.2583 0.0460 0.040(9) Uiso 1 1 d R . .
H8A H 0.0992 -0.2156 0.1128 0.052(11) Uiso 1 1 d R . .

loop_
_atom_site_aniso_label
_atom_site_aniso_U_11
_atom_site_aniso_U_22
_atom_site_aniso_U_33
_atom_site_aniso_U_23
_atom_site_aniso_U_13
_atom_site_aniso_U_12
Ni1 0.0140(2) 0.0250(3) 0.0349(3) -0.0014(2) 0.00583(19) -0.0021(2)
S1 0.0389(5) 0.0482(5) 0.0391(5) -0.0126(4) 0.0119(4) -0.0078(4)
N9A 0.0157(12) 0.0299(14) 0.0371(15) 0.0008(10) 0.0048(11) -0.0018(9)
N1 0.0214(13) 0.0304(13) 0.0407(15) -0.0036(12) 0.0042(11) -0.0008(10)
N7A 0.0145(11) 0.0268(12) 0.0404(15) 0.0008(11) 0.0050(10) -0.0005(10)
C3A 0.0164(12) 0.0226(15) 0.0258(14) 0.0044(11) 0.0020(11) 0.0001(10)
C2A 0.0184(13) 0.0212(14) 0.0217(14) 0.0015(10) 0.0041(11) 0.0000(10)
C1A 0.0158(13) 0.0202(13) 0.0289(15) 0.0047(11) 0.0020(11) 0.0002(11)
C2G 0.0257(14) 0.0230(15) 0.0374(17) -0.0051(12) 0.0053(12) -0.0024(11)
C1 0.0158(14) 0.0315(16) 0.0352(17) 0.0037(13) 0.0038(12) -0.0025(12)
C3G 0.0327(16) 0.0261(15) 0.0299(16) -0.0031(11) 0.0010(13) 0.0007(12)
C8A 0.0177(14) 0.0222(15) 0.0297(16) 0.0009(10) -0.0018(12) -0.0016(10)
C6A 0.0283(15) 0.0312(15) 0.0309(15) 0.0047(14) 0.0141(12) 0.0065(14)
C4A 0.0284(16) 0.0287(15) 0.0258(16) 0.0020(11) -0.0026(12) -0.0008(12)
C1G 0.0348(17) 0.0240(14) 0.0318(17) -0.0012(12) 0.0121(13) -0.0001(13)
C5A 0.0435(19) 0.0332(15) 0.0224(16) -0.0019(12) 0.0060(14) 0.0050(14)

loop_
_atom_type_symbol
_atom_type_description
_atom_type_scat_dispersion_real
_atom_type_scat_dispersion_imag
_atom_type_scat_source
Ni Ni 0.3393 1.1124 'International Tables Vol C Tables 4.2.6.8 and 6.1.1.4'
C C 0.0033 0.0016 'International Tables Vol C Tables 4.2.6.8 and 6.1.1.4'
H H 0.0000 0.0000 'International Tables Vol C Tables 4.2.6.8 and 6.1.1.4'
N N 0.0061 0.0033 'International Tables Vol C Tables 4.2.6.8 and 6.1.1.4'
S S 0.1246 0.1234 'International Tables Vol C Tables 4.2.6.8 and 6.1.1.4'

loop_
_geom_angle_atom_site_label_1
_geom_angle_atom_site_label_2
_geom_angle_atom_site_label_3
_geom_angle
_geom_angle_site_symmetry_1
_geom_angle_site_symmetry_3
_geom_angle_publ_flag
N1 Ni1 N1 180.00(13) 3 . ?
N1 Ni1 N9A 86.02(9) 3 3_655 ?
N1 Ni1 N9A 93.98(9) . 3_655 ?
N1 Ni1 N9A 93.98(9) 3 1_455 ?
N1 Ni1 N9A 86.02(9) . 1_455 ?
N9A Ni1 N9A 180.00(10) 3_655 1_455 ?
N1 Ni1 N7A 93.37(9) 3 3 ?
N1 Ni1 N7A 86.63(9) . 3 ?
N9A Ni1 N7A 91.21(9) 3_655 3 ?
N9A Ni1 N7A 88.79(9) 1_455 3 ?
N1 Ni1 N7A 86.63(9) 3 . ?
N1 Ni1 N7A 93.37(9) . . ?
N9A Ni1 N7A 88.79(9) 3_655 . ?
N9A Ni1 N7A 91.21(9) 1_455 . ?
N7A Ni1 N7A 180.00(15) 3 . ?
C8A N9A Ni1 166.7(2) . 1_655 ?
C1 N1 Ni1 157.7(2) . . ?
C1A N7A Ni1 120.65(17) . . ?
C4A C3A C2A 121.1(2) . . ?
C4A C3A C8A 120.7(2) . . ?
C2A C3A C8A 118.2(2) . . ?
C1A C2A C3A 119.8(2) . . ?
C2A C1A C6A 119.4(2) . . ?
C2A C1A N7A 119.8(2) . . ?
C6A C1A N7A 120.7(2) . . ?
C3G C2G C1G 119.8(3) . . ?
N1 C1 S1 179.4(3) . . ?
C2G C3G C1G 120.3(3) . 3_665 ?
N9A C8A C3A 176.5(3) . . ?
C5A C6A C1A 120.2(2) . . ?
C5A C4A C3A 118.4(3) . . ?
C3G C1G C2G 119.9(3) 3_665 . ?
C4A C5A C6A 121.1(3) . . ?

loop_
_geom_bond_atom_site_label_1
_geom_bond_atom_site_label_2
_geom_bond_distance
_geom_bond_site_symmetry_2
_geom_bond_publ_flag
Ni1 N1 2.044(2) 3 ?
Ni1 N1 2.044(2) . ?
Ni1 N9A 2.096(2) 3_655 ?
Ni1 N9A 2.096(2) 1_455 ?
Ni1 N7A 2.155(2) 3 ?
Ni1 N7A 2.155(2) . ?
S1 C1 1.638(3) . ?
N9A C8A 1.139(4) . ?
N9A Ni1 2.096(2) 1_655 ?
N1 C1 1.164(4) . ?
N7A C1A 1.429(3) . ?
C3A C4A 1.392(4) . ?
C3A C2A 1.395(4) . ?
C3A C8A 1.442(4) . ?
C2A C1A 1.382(4) . ?
C1A C6A 1.394(4) . ?
C2G C3G 1.378(4) . ?
C2G C1G 1.391(4) . ?
C3G C1G 1.384(4) 3_665 ?
C6A C5A 1.385(4) . ?
C4A C5A 1.382(4) . ?
C1G C3G 1.384(4) 3_665 ?
